data_7700088
loop_
_publ_author_name
'Hidalgo, Nereida'
'Bajo, Sonia'
'Moreno, Juan Jos\'e'
'Navarro-Gilabert, Carlos'
'Mercado, Brandon Q.'
'Campos, Jes\'us'

_publ_section_title
;
 Reactivity of a gold(i)/platinum(0) frustrated Lewis pair with germanium
 and tin dihalides.
;
_journal_issue 25
_journal_name_full 'Dalton transactions (Cambridge, England : 2003)'
_journal_page_first 9127
_journal_page_last 9138
_journal_paper_doi 10.1039/c9dt00702d
_journal_volume 48
_journal_year 2019
_chemical_formula_moiety 'C44 H75 Au Cl N2 P Si4 Sn'
_chemical_formula_sum 'C44 H75 Au Cl N2 P Si4 Sn'
_chemical_formula_weight 1126.49
_space_group_crystal_system monoclinic
_space_group_IT_number 14
_space_group_name_Hall '-P 2ybc'
_space_group_name_H-M_alt 'P 1 21/c 1'
_symmetry_space_group_name_Hall '-P 2ybc'
_symmetry_space_group_name_H-M 'P 1 21/c 1'
_atom_sites_solution_hydrogens geom
_atom_sites_solution_primary SHELXT
_atom_sites_solution_secondary difmap
_audit_creation_method SHELXL-2014/7
_audit_update_record
;
2019-02-14 deposited with the CCDC.    2019-05-23 downloaded from the CCDC.
;
_cell_angle_alpha 90
_cell_angle_beta 105.385(5)
_cell_angle_gamma 90
_cell_formula_units_Z 4
_cell_length_a 14.4337(7)
_cell_length_b 17.5668(10)
_cell_length_c 20.4495(10)
_cell_measurement_reflns_used 19207
_cell_measurement_temperature 93(2)
_cell_measurement_theta_max 27.3470
_cell_measurement_theta_min 2.9220
_cell_volume 4999.2(5)
_computing_cell_refinement 'CrysAlisPro 1.171.39.16b (Rigaku OD, 2015)'
_computing_data_collection 'CrysAlisPro 1.171.39.16b (Rigaku OD, 2015)'
_computing_data_reduction 'CrysAlisPro 1.171.39.16b (Rigaku OD, 2015)'
_computing_molecular_graphics 'Olex2 (Dolomanov et al., 2009)'
_computing_publication_material 'CIFTAB-2014/2 (Sheldrick, 2014)'
_computing_structure_refinement 'SHELXL-2014/7 (Sheldrick, 2014)'
_computing_structure_solution 'SHELXT-2014/5 (Sheldrick, 2014)'
_diffrn_ambient_temperature 93(2)
_diffrn_detector_area_resol_mean 5.8
_diffrn_measured_fraction_theta_full 0.998
_diffrn_measured_fraction_theta_max 0.998
_diffrn_measurement_device_type 'Dectris Pilatus 3R'
_diffrn_measurement_method \w
_diffrn_radiation_type MoK\a
_diffrn_radiation_wavelength 0.71073
_diffrn_reflns_av_R_equivalents 0.0598
_diffrn_reflns_av_unetI/netI 0.0550
_diffrn_reflns_Laue_measured_fraction_full 0.998
_diffrn_reflns_Laue_measured_fraction_max 0.998
_diffrn_reflns_limit_h_max 18
_diffrn_reflns_limit_h_min -18
_diffrn_reflns_limit_k_max 22
_diffrn_reflns_limit_k_min -21
_diffrn_reflns_limit_l_max 26
_diffrn_reflns_limit_l_min -24
_diffrn_reflns_number 57414
_diffrn_reflns_point_group_measured_fraction_full 0.998
_diffrn_reflns_point_group_measured_fraction_max 0.998
_diffrn_reflns_theta_full 25.242
_diffrn_reflns_theta_max 27.484
_diffrn_reflns_theta_min 2.927
_diffrn_source 'microfocus rotating anode'
_exptl_absorpt_coefficient_mu 3.643
_exptl_absorpt_correction_T_max 1.00000
_exptl_absorpt_correction_T_min 0.38261
_exptl_absorpt_correction_type multi-scan
_exptl_absorpt_process_details
; 
CrysAlisPro 1.171.39.16b (Rigaku Oxford Diffraction, 2015) 
Empirical absorption correction using spherical harmonics, 
 implemented in SCALE3 ABSPACK scaling algorithm. 
;
_exptl_crystal_colour Orange
_exptl_crystal_density_diffrn 1.497
_exptl_crystal_description Plate
_exptl_crystal_F_000 2280
_exptl_crystal_size_max 0.200
_exptl_crystal_size_mid 0.200
_exptl_crystal_size_min 0.040
_refine_diff_density_max 2.233
_refine_diff_density_min -4.765
_refine_diff_density_rms 0.154
_refine_ls_extinction_method none
_refine_ls_goodness_of_fit_ref 1.101
_refine_ls_hydrogen_treatment constr
_refine_ls_matrix_type full
_refine_ls_number_parameters 562
_refine_ls_number_reflns 11452
_refine_ls_number_restraints 540
_refine_ls_restrained_S_all 1.105
_refine_ls_R_factor_all 0.0789
_refine_ls_R_factor_gt 0.0589
_refine_ls_shift/su_max 0.001
_refine_ls_shift/su_mean 0.000
_refine_ls_structure_factor_coef Fsqd
_refine_ls_weighting_details 'w=1/[\s^2^(Fo^2^)+(0.0113P)^2^+49.5887P] where P=(Fo^2^+2Fc^2^)/3'
_refine_ls_weighting_scheme calc
_refine_ls_wR_factor_gt 0.1202
_refine_ls_wR_factor_ref 0.1268
_reflns_Friedel_coverage 0.000
_reflns_number_gt 9077
_reflns_number_total 11452
_reflns_threshold_expression 'I > 2\s(I)'
_cod_data_source_file c9dt00702d2.cif
_cod_data_source_block 007c-19011
_cod_depositor_comments 'Adding full bibliography for 7700087--7700092.cif.'
_cod_database_code 7700088
_shelx_shelxl_version_number 2014/7
_shelx_space_group_comment
; 
The symmetry employed for this shelxl refinement is uniquely defined 
by the following loop, which should always be used as a source of 
symmetry information in preference to the above space-group names. 
They are only intended as comments. 
;
_shelx_estimated_absorpt_t_min 0.529
_shelx_estimated_absorpt_t_max 0.868

loop_
_space_group_symop_operation_xyz
'x, y, z'
'-x, y+1/2, -z+1/2'
'-x, -y, -z'
'x, -y-1/2, z-1/2'

loop_
_atom_site_label
_atom_site_type_symbol
_atom_site_fract_x
_atom_site_fract_y
_atom_site_fract_z
_atom_site_U_iso_or_equiv
_atom_site_adp_type
_atom_site_occupancy
_atom_site_site_symmetry_order
_atom_site_calc_flag
_atom_site_refinement_flags_posn
_atom_site_refinement_flags_adp
_atom_site_refinement_flags_occupancy
_atom_site_disorder_assembly
_atom_site_disorder_group
Au1 Au 0.70534(2) 0.27318(2) 0.48110(2) 0.03166(9) Uani 1 1 d . U . . .
Sn1A Sn 0.85561(6) 0.28694(6) 0.57907(5) 0.0282(2) Uani 0.5 1 d . U P A 2
Sn1B Sn 0.87109(6) 0.32691(5) 0.55548(4) 0.01885(17) Uani 0.5 1 d . U P A 1
Cl1A Cl 0.8387(4) 0.2016(4) 0.6679(3) 0.0630(15) Uani 0.5 1 d . U P A 2
Cl1B Cl 0.9575(5) 0.4152(3) 0.5080(3) 0.0395(13) Uani 0.5 1 d . U P A 1
P1 P 0.56381(12) 0.21126(10) 0.42671(7) 0.0239(3) Uani 1 1 d . U . . .
Si1 Si 0.7837(2) 0.43670(18) 0.64423(16) 0.0731(10) Uani 1 1 d . U . . .
Si1A Si 0.9607(3) 0.1718(2) 0.6374(3) 0.0408(10) Uani 0.5 1 d . U P A 1
Si1B Si 1.0086(4) 0.1512(3) 0.5687(4) 0.0609(14) Uani 0.5 1 d . U P A 2
Si2 Si 0.9910(2) 0.4113(2) 0.69838(13) 0.0646(8) Uani 1 1 d . U . . .
Si2A Si 1.0310(3) 0.2195(3) 0.5160(3) 0.0498(11) Uani 0.5 1 d . U P A 1
Si2B Si 1.0237(3) 0.3019(3) 0.5050(2) 0.0445(10) Uani 0.5 1 d . U P A 2
N1 N 0.9741(5) 0.2410(4) 0.5674(4) 0.0462(14) Uani 1 1 d . U . . .
N2 N 0.8832(5) 0.3846(4) 0.6425(3) 0.0402(14) Uani 1 1 d . U . . .
C1 C 0.4846(4) 0.2528(4) 0.3480(3) 0.0222(12) Uani 1 1 d . U . . .
C1B C 0.8744(19) 0.197(2) 0.6812(16) 0.0630(15) Uani 0.5 1 d . U P A 1
H1BA H 0.8757 0.2518 0.6886 0.094 Uiso 0.5 1 calc R U P A 1
H1BB H 0.8894 0.1704 0.7251 0.094 Uiso 0.5 1 calc R U P A 1
H1BC H 0.8103 0.1814 0.6542 0.094 Uiso 0.5 1 calc R U P A 1
C2 C 0.5099(5) 0.3239(4) 0.3256(3) 0.0260(12) Uani 1 1 d . U . . .
C2B C 1.0773(15) 0.1668(13) 0.7040(13) 0.071(6) Uani 0.5 1 d . U P A 1
H2BA H 1.1298 0.1599 0.6825 0.107 Uiso 0.5 1 calc R U P A 1
H2BB H 1.0761 0.1237 0.7342 0.107 Uiso 0.5 1 calc R U P A 1
H2BC H 1.0872 0.2141 0.7304 0.107 Uiso 0.5 1 calc R U P A 1
C3 C 0.4454(5) 0.3608(4) 0.2719(3) 0.0341(15) Uani 1 1 d . U . . .
H3 H 0.4628 0.4086 0.2569 0.041 Uiso 1 1 calc R U . . .
C3B C 0.9220(15) 0.0750(10) 0.6058(12) 0.062(4) Uani 0.5 1 d . U P A 1
H3BA H 0.8652 0.0786 0.5670 0.093 Uiso 0.5 1 calc R U P A 1
H3BB H 0.9063 0.0453 0.6420 0.093 Uiso 0.5 1 calc R U P A 1
H3BC H 0.9741 0.0499 0.5916 0.093 Uiso 0.5 1 calc R U P A 1
C4 C 0.3572(5) 0.3300(4) 0.2400(4) 0.0379(16) Uani 1 1 d . U . . .
H4 H 0.3132 0.3573 0.2050 0.045 Uiso 1 1 calc R U . . .
C4B C 1.0724(16) 0.1315(14) 0.6623(14) 0.080(5) Uani 0.5 1 d . U P A 2
H4BA H 1.1389 0.1496 0.6724 0.119 Uiso 0.5 1 calc R U P A 2
H4BB H 1.0721 0.0766 0.6710 0.119 Uiso 0.5 1 calc R U P A 2
H4BC H 1.0388 0.1582 0.6913 0.119 Uiso 0.5 1 calc R U P A 2
C5 C 0.3342(5) 0.2599(4) 0.2594(3) 0.0333(15) Uani 1 1 d . U . . .
H5 H 0.2748 0.2374 0.2361 0.040 Uiso 1 1 calc R U . . .
C5B C 1.0845(11) 0.1195(7) 0.5190(9) 0.107(4) Uani 1 1 d . U . . .
H5BD H 1.0661 0.1446 0.4746 0.160 Uiso 0.5 1 calc R U P A 2
H5BE H 1.0781 0.0643 0.5128 0.160 Uiso 0.5 1 calc R U P A 2
H5BF H 1.1514 0.1321 0.5420 0.160 Uiso 0.5 1 calc R U P A 2
H5BA H 1.1058 0.1023 0.5661 0.160 Uiso 0.5 1 calc R U P A 1
H5BB H 1.1395 0.1206 0.4993 0.160 Uiso 0.5 1 calc R U P A 1
H5BC H 1.0357 0.0845 0.4929 0.160 Uiso 0.5 1 calc R U P A 1
C6 C 0.3953(4) 0.2205(4) 0.3124(3) 0.0260(12) Uani 1 1 d . U . . .
C6B C 0.9000(15) 0.0890(11) 0.5395(15) 0.077(6) Uani 0.5 1 d . U P A 2
H6BA H 0.8528 0.1024 0.5643 0.115 Uiso 0.5 1 calc R U P A 2
H6BB H 0.9188 0.0356 0.5482 0.115 Uiso 0.5 1 calc R U P A 2
H6BC H 0.8717 0.0964 0.4908 0.115 Uiso 0.5 1 calc R U P A 2
C7 C 0.6043(5) 0.3654(4) 0.3512(3) 0.0330(14) Uani 1 1 d . U . . .
C7B C 0.9644(11) 0.2501(8) 0.4221(6) 0.105(4) Uani 1 1 d . U . . .
H7BA H 0.9041 0.2759 0.4218 0.157 Uiso 0.5 1 calc R U P A 1
H7BB H 0.9506 0.2047 0.3932 0.157 Uiso 0.5 1 calc R U P A 1
H7BC H 1.0056 0.2847 0.4048 0.157 Uiso 0.5 1 calc R U P A 1
H7BD H 0.9730 0.1950 0.4290 0.157 Uiso 0.5 1 calc R U P A 2
H7BE H 0.9943 0.2665 0.3867 0.157 Uiso 0.5 1 calc R U P A 2
H7BF H 0.8957 0.2621 0.4083 0.157 Uiso 0.5 1 calc R U P A 2
C8 C 0.6077(6) 0.4337(4) 0.3873(4) 0.0423(16) Uani 1 1 d . U . . .
C8B C 1.1504(8) 0.2894(8) 0.5314(7) 0.092(4) Uani 1 1 d . U . . .
H8BA H 1.1296 0.3422 0.5216 0.139 Uiso 0.5 1 calc R U P A 1
H8BB H 1.1895 0.2737 0.5012 0.139 Uiso 0.5 1 calc R U P A 1
H8BC H 1.1886 0.2852 0.5786 0.139 Uiso 0.5 1 calc R U P A 1
H8BD H 1.1688 0.2683 0.5774 0.139 Uiso 0.5 1 calc R U P A 2
H8BE H 1.1821 0.3386 0.5310 0.139 Uiso 0.5 1 calc R U P A 2
H8BF H 1.1701 0.2543 0.5003 0.139 Uiso 0.5 1 calc R U P A 2
C9 C 0.6919(7) 0.4776(5) 0.4011(4) 0.054(2) Uani 1 1 d . U . . .
H9 H 0.6953 0.5237 0.4259 0.065 Uiso 1 1 calc R U . . .
C9B C 0.980(2) 0.4010(19) 0.502(2) 0.053(7) Uani 0.5 1 d . U P A 2
H9BA H 0.9098 0.4017 0.4825 0.079 Uiso 0.5 1 calc R U P A 2
H9BB H 1.0101 0.4315 0.4729 0.079 Uiso 0.5 1 calc R U P A 2
H9BC H 0.9957 0.4224 0.5475 0.079 Uiso 0.5 1 calc R U P A 2
C10 C 0.7682(7) 0.4547(6) 0.3794(5) 0.060(2) Uani 1 1 d . U . . .
H10 H 0.8244 0.4853 0.3889 0.071 Uiso 1 1 calc R U . . .
C11 C 0.7659(6) 0.3888(6) 0.3443(5) 0.056(2) Uani 1 1 d . U . . .
H11 H 0.8205 0.3737 0.3298 0.067 Uiso 1 1 calc R U . . .
C12 C 0.6842(5) 0.3432(5) 0.3294(4) 0.0400(16) Uani 1 1 d . U . . .
C13 C 0.5231(8) 0.4627(5) 0.4091(5) 0.056(2) Uani 1 1 d . U . . .
H13A H 0.4815 0.4924 0.3723 0.084 Uiso 1 1 calc R U . . .
H13B H 0.5455 0.4951 0.4492 0.084 Uiso 1 1 calc R U . . .
H13C H 0.4869 0.4196 0.4202 0.084 Uiso 1 1 calc R U . . .
C14 C 0.6812(6) 0.2740(6) 0.2857(5) 0.057(2) Uani 1 1 d . U . . .
H14A H 0.6195 0.2479 0.2798 0.086 Uiso 1 1 calc R U . . .
H14B H 0.6885 0.2895 0.2413 0.086 Uiso 1 1 calc R U . . .
H14C H 0.7336 0.2395 0.3075 0.086 Uiso 1 1 calc R U . . .
C15 C 0.3634(5) 0.1407(4) 0.3225(3) 0.0290(13) Uani 1 1 d . U . . .
C16 C 0.3900(5) 0.0815(4) 0.2859(3) 0.0348(15) Uani 1 1 d . U . . .
C17 C 0.3607(6) 0.0079(5) 0.2928(4) 0.0445(17) Uani 1 1 d . U . . .
H17 H 0.3811 -0.0323 0.2688 0.053 Uiso 1 1 calc R U . . .
C18 C 0.3015(7) -0.0074(6) 0.3345(4) 0.0522(19) Uani 1 1 d . U . . .
H18 H 0.2832 -0.0583 0.3405 0.063 Uiso 1 1 calc R U . . .
C19 C 0.2699(6) 0.0501(5) 0.3667(4) 0.0476(18) Uani 1 1 d . U . . .
H19 H 0.2276 0.0392 0.3940 0.057 Uiso 1 1 calc R U . . .
C20 C 0.2982(5) 0.1262(5) 0.3609(3) 0.0387(15) Uani 1 1 d . U . . .
C21 C 0.4482(6) 0.0964(5) 0.2355(4) 0.0446(19) Uani 1 1 d . U . . .
H21A H 0.4046 0.1069 0.1908 0.067 Uiso 1 1 calc R U . . .
H21B H 0.4873 0.0515 0.2327 0.067 Uiso 1 1 calc R U . . .
H21C H 0.4902 0.1403 0.2504 0.067 Uiso 1 1 calc R U . . .
C22 C 0.2520(6) 0.1894(6) 0.3913(4) 0.051(2) Uani 1 1 d . U . . .
H22A H 0.2806 0.2382 0.3842 0.077 Uiso 1 1 calc R U . . .
H22B H 0.2627 0.1804 0.4401 0.077 Uiso 1 1 calc R U . . .
H22C H 0.1829 0.1904 0.3695 0.077 Uiso 1 1 calc R U . . .
C23 C 0.5877(7) 0.1123(4) 0.4104(4) 0.0463(19) Uani 1 1 d . U . . .
H23 H 0.5268 0.0890 0.3824 0.056 Uiso 1 1 calc R U . . .
C24 C 0.6643(10) 0.1002(7) 0.3746(5) 0.084(3) Uani 1 1 d . U . . .
H24A H 0.7215 0.1319 0.3944 0.101 Uiso 1 1 calc R U . . .
H24B H 0.6405 0.1115 0.3256 0.101 Uiso 1 1 calc R U . . .
C25 C 0.6872(15) 0.0137(8) 0.3872(8) 0.139(7) Uani 1 1 d . U . . .
H25A H 0.6463 -0.0169 0.3500 0.167 Uiso 1 1 calc R U . . .
H25B H 0.7553 0.0036 0.3891 0.167 Uiso 1 1 calc R U . . .
C26 C 0.6689(10) -0.0058(6) 0.4489(6) 0.080(3) Uani 1 1 d . U . . .
H26A H 0.7294 -0.0209 0.4821 0.095 Uiso 1 1 calc R U . . .
H26B H 0.6238 -0.0494 0.4423 0.095 Uiso 1 1 calc R U . . .
C27 C 0.6250(8) 0.0633(5) 0.4753(5) 0.058(2) Uani 1 1 d . U . . .
H27A H 0.6740 0.0911 0.5102 0.069 Uiso 1 1 calc R U . . .
H27B H 0.5718 0.0479 0.4946 0.069 Uiso 1 1 calc R U . . .
C28 C 0.4861(5) 0.2119(4) 0.4850(3) 0.0321(14) Uani 1 1 d . U . . .
H28 H 0.4285 0.1792 0.4660 0.039 Uiso 1 1 calc R U . . .
C29 C 0.4529(6) 0.2936(5) 0.4948(4) 0.0408(17) Uani 1 1 d . U . . .
H29A H 0.5063 0.3303 0.4989 0.049 Uiso 1 1 calc R U . . .
H29B H 0.3987 0.3089 0.4563 0.049 Uiso 1 1 calc R U . . .
C30 C 0.4219(7) 0.2901(7) 0.5601(4) 0.066(3) Uani 1 1 d . U . . .
H30A H 0.4397 0.3377 0.5865 0.079 Uiso 1 1 calc R U . . .
H30B H 0.3515 0.2832 0.5501 0.079 Uiso 1 1 calc R U . . .
C31 C 0.4723(9) 0.2246(7) 0.5985(5) 0.078(3) Uani 1 1 d . U . . .
H31A H 0.4248 0.1876 0.6068 0.093 Uiso 1 1 calc R U . . .
H31B H 0.5128 0.2419 0.6430 0.093 Uiso 1 1 calc R U . . .
C32 C 0.5358(6) 0.1858(5) 0.5580(3) 0.0471(19) Uani 1 1 d . U . . .
H32A H 0.6031 0.2039 0.5728 0.056 Uiso 1 1 calc R U . . .
H32B H 0.5347 0.1296 0.5623 0.056 Uiso 1 1 calc R U . . .
C33 C 0.6744(10) 0.3733(10) 0.6235(10) 0.150(6) Uani 1 1 d . U . . .
H33A H 0.6458 0.3729 0.5744 0.225 Uiso 1 1 calc R U . . .
H33B H 0.6274 0.3925 0.6463 0.225 Uiso 1 1 calc R U . . .
H33C H 0.6932 0.3214 0.6391 0.225 Uiso 1 1 calc R U . . .
C34 C 0.7656(16) 0.5195(10) 0.5899(9) 0.154(7) Uani 1 1 d . U . . .
H34A H 0.8281 0.5410 0.5894 0.232 Uiso 1 1 calc R U . . .
H34B H 0.7286 0.5577 0.6072 0.232 Uiso 1 1 calc R U . . .
H34C H 0.7304 0.5049 0.5438 0.232 Uiso 1 1 calc R U . . .
C35 C 0.7767(10) 0.4713(8) 0.7276(7) 0.094(4) Uani 1 1 d . U . . .
H35A H 0.7713 0.4279 0.7564 0.142 Uiso 1 1 calc R U . . .
H35B H 0.7202 0.5042 0.7219 0.142 Uiso 1 1 calc R U . . .
H35C H 0.8348 0.5004 0.7489 0.142 Uiso 1 1 calc R U . . .
C36 C 0.9900(10) 0.3856(9) 0.7870(5) 0.108(5) Uani 1 1 d . U . . .
H36A H 0.9670 0.3332 0.7879 0.162 Uiso 1 1 calc R U . . .
H36B H 0.9472 0.4203 0.8027 0.162 Uiso 1 1 calc R U . . .
H36C H 1.0552 0.3897 0.8169 0.162 Uiso 1 1 calc R U . . .
C37 C 1.0981(8) 0.3692(9) 0.6803(6) 0.098(4) Uani 1 1 d . U . . .
H37A H 1.0986 0.3142 0.6883 0.147 Uiso 1 1 calc R U . . .
H37B H 1.1560 0.3921 0.7101 0.147 Uiso 1 1 calc R U . . .
H37C H 1.0969 0.3788 0.6329 0.147 Uiso 1 1 calc R U . . .
C38 C 1.0136(10) 0.5150(7) 0.6960(6) 0.088(3) Uani 1 1 d . U . . .
H38A H 1.0062 0.5310 0.6490 0.132 Uiso 1 1 calc R U . . .
H38B H 1.0791 0.5263 0.7230 0.132 Uiso 1 1 calc R U . . .
H38C H 0.9675 0.5426 0.7147 0.132 Uiso 1 1 calc R U . . .

loop_
_atom_site_aniso_label
_atom_site_aniso_U_11
_atom_site_aniso_U_22
_atom_site_aniso_U_33
_atom_site_aniso_U_23
_atom_site_aniso_U_13
_atom_site_aniso_U_12
Au1 0.02000(12) 0.05406(18) 0.01802(12) -0.00888(12) -0.00005(8) 0.00655(12)
Sn1A 0.0207(4) 0.0386(6) 0.0222(4) -0.0049(4) 0.0002(3) -0.0032(4)
Sn1B 0.0181(4) 0.0146(4) 0.0222(4) 0.0063(3) 0.0025(3) -0.0044(3)
Cl1A 0.065(4) 0.071(3) 0.057(3) 0.025(2) 0.023(3) -0.004(3)
Cl1B 0.039(3) 0.035(3) 0.041(3) 0.016(2) 0.004(2) -0.017(2)
P1 0.0249(8) 0.0309(9) 0.0134(6) -0.0013(6) 0.0004(6) 0.0024(6)
Si1 0.0699(18) 0.0619(18) 0.0711(18) -0.0445(15) -0.0100(14) 0.0160(15)
Si1A 0.0202(17) 0.026(2) 0.071(3) 0.0233(19) 0.0045(18) -0.0016(15)
Si1B 0.035(2) 0.036(2) 0.113(4) 0.017(3) 0.020(3) 0.0058(19)
Si2 0.0513(15) 0.092(2) 0.0368(12) -0.0134(13) -0.0113(11) -0.0154(14)
Si2A 0.030(2) 0.041(2) 0.088(3) -0.005(2) 0.033(2) 0.0021(19)
Si2B 0.043(2) 0.045(3) 0.046(2) 0.0037(19) 0.015(2) -0.0007(19)
N1 0.030(3) 0.038(3) 0.064(3) 0.001(2) 0.001(2) 0.008(2)
N2 0.041(3) 0.039(3) 0.034(3) -0.007(2) -0.001(2) -0.005(2)
C1 0.022(3) 0.028(3) 0.015(2) -0.0029(19) 0.003(2) 0.003(2)
C1B 0.065(4) 0.071(3) 0.057(3) 0.025(2) 0.023(3) -0.004(3)
C2 0.028(3) 0.028(3) 0.021(3) 0.000(2) 0.003(2) 0.003(2)
C2B 0.048(7) 0.051(11) 0.101(11) 0.043(9) -0.005(7) -0.009(7)
C3 0.034(3) 0.033(4) 0.030(3) 0.006(3) -0.001(3) 0.003(3)
C3B 0.060(10) 0.040(7) 0.089(11) 0.017(6) 0.024(9) -0.010(6)
C4 0.032(3) 0.041(4) 0.033(3) 0.008(3) -0.006(3) 0.002(3)
C4B 0.050(10) 0.063(13) 0.125(9) 0.034(8) 0.021(7) 0.009(9)
C5 0.028(3) 0.039(3) 0.029(3) 0.000(2) 0.000(2) 0.001(3)
C5B 0.106(8) 0.061(6) 0.177(10) 0.008(6) 0.079(8) 0.023(6)
C6 0.024(3) 0.033(3) 0.020(3) 0.000(2) 0.004(2) 0.002(2)
C6B 0.051(8) 0.034(8) 0.149(17) -0.012(9) 0.033(8) 0.006(6)
C7 0.033(3) 0.032(3) 0.026(3) 0.011(2) -0.006(2) -0.001(2)
C7B 0.116(10) 0.107(8) 0.081(6) -0.029(5) 0.010(5) 0.031(7)
C8 0.057(4) 0.030(3) 0.031(3) 0.007(3) -0.004(3) -0.004(3)
C8B 0.057(5) 0.113(8) 0.110(9) 0.000(7) 0.027(5) 0.007(5)
C9 0.065(4) 0.039(4) 0.044(4) 0.016(3) -0.013(3) -0.015(3)
C9B 0.049(14) 0.054(8) 0.062(14) 0.008(7) 0.027(10) 0.001(7)
C10 0.056(4) 0.056(5) 0.051(4) 0.029(3) -0.013(3) -0.013(4)
C11 0.039(4) 0.064(5) 0.056(5) 0.030(3) 0.000(3) -0.007(3)
C12 0.031(3) 0.049(4) 0.037(3) 0.017(3) 0.002(3) -0.001(3)
C13 0.081(5) 0.035(4) 0.050(5) 0.001(4) 0.012(4) 0.002(4)
C14 0.042(4) 0.070(5) 0.063(5) 0.003(4) 0.021(4) 0.004(4)
C15 0.028(3) 0.037(3) 0.018(3) 0.002(2) -0.002(2) -0.006(2)
C16 0.039(4) 0.039(3) 0.022(3) -0.001(2) 0.000(3) -0.004(3)
C17 0.052(4) 0.039(4) 0.032(3) 0.000(3) -0.006(3) -0.009(3)
C18 0.054(5) 0.057(5) 0.036(4) 0.008(3) -0.006(3) -0.018(4)
C19 0.043(4) 0.064(4) 0.029(3) 0.011(3) -0.003(3) -0.020(3)
C20 0.029(3) 0.060(4) 0.022(3) 0.002(3) -0.002(2) -0.013(3)
C21 0.059(5) 0.043(4) 0.034(4) -0.012(3) 0.014(3) -0.005(4)
C22 0.031(4) 0.078(5) 0.047(4) -0.010(4) 0.012(3) -0.012(4)
C23 0.065(5) 0.036(4) 0.024(3) -0.008(3) -0.011(3) 0.017(3)
C24 0.124(8) 0.075(6) 0.059(5) 0.017(5) 0.036(6) 0.063(6)
C25 0.237(18) 0.089(7) 0.113(8) 0.036(6) 0.085(11) 0.109(9)
C26 0.102(9) 0.053(5) 0.079(6) 0.007(4) 0.017(6) 0.037(5)
C27 0.068(6) 0.044(4) 0.056(4) 0.013(3) 0.007(4) 0.017(4)
C28 0.028(3) 0.048(4) 0.020(3) -0.003(2) 0.006(2) -0.010(3)
C29 0.033(4) 0.061(4) 0.028(3) -0.013(3) 0.007(3) -0.003(3)
C30 0.055(5) 0.109(7) 0.038(4) -0.011(4) 0.021(4) 0.001(5)
C31 0.106(8) 0.099(7) 0.040(4) -0.005(4) 0.039(5) -0.001(6)
C32 0.052(4) 0.066(5) 0.021(3) 0.004(3) 0.005(3) -0.012(4)
C33 0.069(7) 0.141(10) 0.234(16) -0.127(10) 0.030(8) -0.005(7)
C34 0.219(18) 0.125(9) 0.125(10) 0.007(8) 0.057(11) 0.087(10)
C35 0.092(9) 0.087(8) 0.110(7) -0.050(6) 0.037(6) -0.018(7)
C36 0.108(10) 0.156(12) 0.041(5) 0.016(6) -0.014(5) -0.006(9)
C37 0.044(5) 0.150(11) 0.081(7) -0.025(7) -0.019(4) -0.004(6)
C38 0.094(8) 0.092(6) 0.081(7) -0.037(5) 0.028(6) -0.044(6)

loop_
_atom_type_symbol
_atom_type_description
_atom_type_scat_dispersion_real
_atom_type_scat_dispersion_imag
_atom_type_scat_source
C C 0.0033 0.0016 'International Tables Vol C Tables 4.2.6.8 and 6.1.1.4'
H H 0.0000 0.0000 'International Tables Vol C Tables 4.2.6.8 and 6.1.1.4'
Au Au -2.0133 8.8022 'International Tables Vol C Tables 4.2.6.8 and 6.1.1.4'
Cl Cl 0.1484 0.1585 'International Tables Vol C Tables 4.2.6.8 and 6.1.1.4'
N N 0.0061 0.0033 'International Tables Vol C Tables 4.2.6.8 and 6.1.1.4'
P P 0.1023 0.0942 'International Tables Vol C Tables 4.2.6.8 and 6.1.1.4'
Si Si 0.0817 0.0704 'International Tables Vol C Tables 4.2.6.8 and 6.1.1.4'
Sn Sn -0.6537 1.4246 'International Tables Vol C Tables 4.2.6.8 and 6.1.1.4'

loop_
_geom_angle_atom_site_label_1
_geom_angle_atom_site_label_2
_geom_angle_atom_site_label_3
_geom_angle
P1 Au1 Sn1A 151.64(5)
P1 Au1 Sn1B 171.68(5)
N1 Sn1A N2 112.2(3)
N1 Sn1A Cl1A 95.8(3)
N2 Sn1A Cl1A 94.7(3)
N1 Sn1A Au1 117.0(2)
N2 Sn1A Au1 122.68(18)
Cl1A Sn1A Au1 107.33(15)
N2 Sn1B N1 111.6(3)
N2 Sn1B Cl1B 95.8(3)
N1 Sn1B Cl1B 94.9(3)
N2 Sn1B Au1 122.7(2)
N1 Sn1B Au1 108.47(19)
Cl1B Sn1B Au1 119.65(16)
C23 P1 C28 107.6(4)
C23 P1 C1 108.6(3)
C28 P1 C1 102.6(3)
C23 P1 Au1 110.5(3)
C28 P1 Au1 107.3(2)
C1 P1 Au1 119.5(2)
N2 Si1 C34 113.8(7)
N2 Si1 C35 116.7(5)
C34 Si1 C35 105.6(7)
N2 Si1 C33 109.6(5)
C34 Si1 C33 111.2(10)
C35 Si1 C33 98.9(7)
C1B Si1A C3B 102.4(14)
C1B Si1A C2B 105.2(13)
C3B Si1A C2B 109.9(10)
C1B Si1A N1 116.3(11)
C3B Si1A N1 113.6(7)
C2B Si1A N1 108.9(7)
N1 Si1B C5B 121.4(6)
N1 Si1B C6B 109.2(7)
C5B Si1B C6B 103.1(9)
N1 Si1B C4B 104.5(9)
C5B Si1B C4B 108.0(10)
C6B Si1B C4B 110.5(12)
N2 Si2 C37 114.5(4)
N2 Si2 C38 112.5(5)
C37 Si2 C38 103.1(7)
N2 Si2 C36 109.7(5)
C37 Si2 C36 108.7(7)
C38 Si2 C36 108.0(6)
N1 Si2A C5B 119.1(6)
N1 Si2A C7B 112.7(6)
C5B Si2A C7B 111.6(7)
N1 Si2A C8B 108.9(5)
C5B Si2A C8B 103.1(6)
C7B Si2A C8B 99.0(7)
C8B Si2B C9B 116.4(13)
C8B Si2B C7B 113.1(7)
C9B Si2B C7B 110.3(13)
C8B Si2B N1 105.1(6)
C9B Si2B N1 111.1(11)
C7B Si2B N1 99.4(6)
Si2A N1 Si1A 121.9(5)
Si1B N1 Si2B 112.0(5)
Si1B N1 Sn1A 131.3(5)
Si2B N1 Sn1A 109.8(3)
Si2A N1 Sn1B 126.1(5)
Si1A N1 Sn1B 109.5(4)
Si1 N2 Si2 116.9(4)
Si1 N2 Sn1B 114.3(3)
Si2 N2 Sn1B 124.8(4)
Si1 N2 Sn1A 115.0(3)
Si2 N2 Sn1A 127.7(4)
C2 C1 C6 117.7(5)
C2 C1 P1 118.4(4)
C6 C1 P1 123.6(5)
Si1A C1B H1BA 109.5
Si1A C1B H1BB 109.5
H1BA C1B H1BB 109.5
Si1A C1B H1BC 109.5
H1BA C1B H1BC 109.5
H1BB C1B H1BC 109.5
C3 C2 C1 119.3(6)
C3 C2 C7 113.6(6)
C1 C2 C7 127.0(6)
Si1A C2B H2BA 109.5
Si1A C2B H2BB 109.5
H2BA C2B H2BB 109.5
Si1A C2B H2BC 109.5
H2BA C2B H2BC 109.5
H2BB C2B H2BC 109.5
C4 C3 C2 122.0(7)
C4 C3 H3 119.0
C2 C3 H3 119.0
Si1A C3B H3BA 109.5
Si1A C3B H3BB 109.5
H3BA C3B H3BB 109.5
Si1A C3B H3BC 109.5
H3BA C3B H3BC 109.5
H3BB C3B H3BC 109.5
C5 C4 C3 118.9(6)
C5 C4 H4 120.6
C3 C4 H4 120.6
Si1B C4B H4BA 109.5
Si1B C4B H4BB 109.5
H4BA C4B H4BB 109.5
Si1B C4B H4BC 109.5
H4BA C4B H4BC 109.5
H4BB C4B H4BC 109.5
C4 C5 C6 121.7(7)
C4 C5 H5 119.2
C6 C5 H5 119.2
Si1B C5B H5BD 109.5
Si1B C5B H5BE 109.5
H5BD C5B H5BE 109.5
Si1B C5B H5BF 109.5
H5BD C5B H5BF 109.5
H5BE C5B H5BF 109.5
Si2A C5B H5BA 109.5
Si2A C5B H5BB 109.5
H5BA C5B H5BB 109.5
Si2A C5B H5BC 109.5
H5BA C5B H5BC 109.5
H5BB C5B H5BC 109.5
C5 C6 C1 120.2(6)
C5 C6 C15 114.7(6)
C1 C6 C15 124.8(6)
Si1B C6B H6BA 109.5
Si1B C6B H6BB 109.5
H6BA C6B H6BB 109.5
Si1B C6B H6BC 109.5
H6BA C6B H6BC 109.5
H6BB C6B H6BC 109.5
C12 C7 C8 119.3(7)
C12 C7 C2 119.9(7)
C8 C7 C2 119.9(7)
Si2A C7B H7BA 109.5
Si2A C7B H7BB 109.5
H7BA C7B H7BB 109.5
Si2A C7B H7BC 109.5
H7BA C7B H7BC 109.5
H7BB C7B H7BC 109.5
Si2B C7B H7BD 109.5
Si2B C7B H7BE 109.5
H7BD C7B H7BE 109.5
Si2B C7B H7BF 109.5
H7BD C7B H7BF 109.5
H7BE C7B H7BF 109.5
C9 C8 C7 118.9(9)
C9 C8 C13 119.0(8)
C7 C8 C13 122.0(8)
Si2A C8B H8BA 109.5
Si2A C8B H8BB 109.5
H8BA C8B H8BB 109.5
Si2A C8B H8BC 109.5
H8BA C8B H8BC 109.5
H8BB C8B H8BC 109.5
Si2B C8B H8BD 109.5
Si2B C8B H8BE 109.5
H8BD C8B H8BE 109.5
Si2B C8B H8BF 109.5
H8BD C8B H8BF 109.5
H8BE C8B H8BF 109.5
C10 C9 C8 120.5(9)
C10 C9 H9 119.8
C8 C9 H9 119.8
Si2B C9B H9BA 109.5
Si2B C9B H9BB 109.5
H9BA C9B H9BB 109.5
Si2B C9B H9BC 109.5
H9BA C9B H9BC 109.5
H9BB C9B H9BC 109.5
C9 C10 C11 121.3(9)
C9 C10 H10 119.4
C11 C10 H10 119.4
C10 C11 C12 120.4(10)
C10 C11 H11 119.8
C12 C11 H11 119.8
C11 C12 C7 119.6(8)
C11 C12 C14 119.0(8)
C7 C12 C14 121.3(7)
C8 C13 H13A 109.5
C8 C13 H13B 109.5
H13A C13 H13B 109.5
C8 C13 H13C 109.5
H13A C13 H13C 109.5
H13B C13 H13C 109.5
C12 C14 H14A 109.5
C12 C14 H14B 109.5
H14A C14 H14B 109.5
C12 C14 H14C 109.5
H14A C14 H14C 109.5
H14B C14 H14C 109.5
C16 C15 C20 119.2(7)
C16 C15 C6 118.8(6)
C20 C15 C6 121.4(7)
C17 C16 C15 120.6(7)
C17 C16 C21 118.1(7)
C15 C16 C21 121.3(7)
C16 C17 C18 120.1(8)
C16 C17 H17 120.0
C18 C17 H17 120.0
C19 C18 C17 119.9(8)
C19 C18 H18 120.1
C17 C18 H18 120.1
C18 C19 C20 121.7(8)
C18 C19 H19 119.1
C20 C19 H19 119.1
C15 C20 C19 118.2(8)
C15 C20 C22 122.2(7)
C19 C20 C22 119.4(7)
C16 C21 H21A 109.5
C16 C21 H21B 109.5
H21A C21 H21B 109.5
C16 C21 H21C 109.5
H21A C21 H21C 109.5
H21B C21 H21C 109.5
C20 C22 H22A 109.5
C20 C22 H22B 109.5
H22A C22 H22B 109.5
C20 C22 H22C 109.5
H22A C22 H22C 109.5
H22B C22 H22C 109.5
C24 C23 C27 101.8(7)
C24 C23 P1 115.2(7)
C27 C23 P1 114.4(5)
C24 C23 H23 108.3
C27 C23 H23 108.3
P1 C23 H23 108.3
C23 C24 C25 102.1(11)
C23 C24 H24A 111.4
C25 C24 H24A 111.4
C23 C24 H24B 111.4
C25 C24 H24B 111.4
H24A C24 H24B 109.2
C26 C25 C24 107.8(10)
C26 C25 H25A 110.1
C24 C25 H25A 110.1
C26 C25 H25B 110.1
C24 C25 H25B 110.1
H25A C25 H25B 108.5
C25 C26 C27 108.5(9)
C25 C26 H26A 110.0
C27 C26 H26A 110.0
C25 C26 H26B 110.0
C27 C26 H26B 110.0
H26A C26 H26B 108.4
C26 C27 C23 102.8(8)
C26 C27 H27A 111.2
C23 C27 H27A 111.2
C26 C27 H27B 111.2
C23 C27 H27B 111.2
H27A C27 H27B 109.1
C29 C28 C32 103.3(6)
C29 C28 P1 110.6(5)
C32 C28 P1 114.7(5)
C29 C28 H28 109.3
C32 C28 H28 109.3
P1 C28 H28 109.3
C30 C29 C28 104.5(7)
C30 C29 H29A 110.8
C28 C29 H29A 110.8
C30 C29 H29B 110.8
C28 C29 H29B 110.8
H29A C29 H29B 108.9
C31 C30 C29 106.3(8)
C31 C30 H30A 110.5
C29 C30 H30A 110.5
C31 C30 H30B 110.5
C29 C30 H30B 110.5
H30A C30 H30B 108.7
C30 C31 C32 109.8(7)
C30 C31 H31A 109.7
C32 C31 H31A 109.7
C30 C31 H31B 109.7
C32 C31 H31B 109.7
H31A C31 H31B 108.2
C28 C32 C31 101.4(7)
C28 C32 H32A 111.5
C31 C32 H32A 111.5
C28 C32 H32B 111.5
C31 C32 H32B 111.5
H32A C32 H32B 109.3
Si1 C33 H33A 109.5
Si1 C33 H33B 109.5
H33A C33 H33B 109.5
Si1 C33 H33C 109.5
H33A C33 H33C 109.5
H33B C33 H33C 109.5
Si1 C34 H34A 109.5
Si1 C34 H34B 109.5
H34A C34 H34B 109.5
Si1 C34 H34C 109.5
H34A C34 H34C 109.5
H34B C34 H34C 109.5
Si1 C35 H35A 109.5
Si1 C35 H35B 109.5
H35A C35 H35B 109.5
Si1 C35 H35C 109.5
H35A C35 H35C 109.5
H35B C35 H35C 109.5
Si2 C36 H36A 109.5
Si2 C36 H36B 109.5
H36A C36 H36B 109.5
Si2 C36 H36C 109.5
H36A C36 H36C 109.5
H36B C36 H36C 109.5
Si2 C37 H37A 109.5
Si2 C37 H37B 109.5
H37A C37 H37B 109.5
Si2 C37 H37C 109.5
H37A C37 H37C 109.5
H37B C37 H37C 109.5
Si2 C38 H38A 109.5
Si2 C38 H38B 109.5
H38A C38 H38B 109.5
Si2 C38 H38C 109.5
H38A C38 H38C 109.5
H38B C38 H38C 109.5

loop_
_geom_bond_atom_site_label_1
_geom_bond_atom_site_label_2
_geom_bond_distance
Au1 P1 2.3211(17)
Au1 Sn1A 2.5439(9)
Au1 Sn1B 2.6452(8)
Sn1A N1 1.961(7)
Sn1A N2 2.124(6)
Sn1A Cl1A 2.418(6)
Sn1B N2 2.015(6)
Sn1B N1 2.087(6)
Sn1B Cl1B 2.356(6)
P1 C23 1.820(8)
P1 C28 1.841(7)
P1 C1 1.859(6)
Si1 N2 1.710(7)
Si1 C34 1.807(17)
Si1 C35 1.838(12)
Si1 C33 1.886(15)
Si1A C1B 1.77(3)
Si1A C3B 1.85(2)
Si1A C2B 1.86(2)
Si1A N1 1.926(8)
Si1B N1 1.652(8)
Si1B C5B 1.771(14)
Si1B C6B 1.87(2)
Si1B C4B 1.92(3)
Si2 N2 1.733(7)
Si2 C37 1.839(13)
Si2 C38 1.853(12)
Si2 C36 1.872(11)
Si2A N1 1.543(9)
Si2A C5B 1.914(13)
Si2A C7B 1.980(14)
Si2A C8B 2.070(14)
Si2B C8B 1.778(13)
Si2B C9B 1.85(3)
Si2B C7B 1.914(13)
Si2B N1 1.943(9)
C1 C2 1.411(9)
C1 C6 1.420(9)
C1B H1BA 0.9800
C1B H1BB 0.9800
C1B H1BC 0.9800
C2 C3 1.397(9)
C2 C7 1.511(9)
C2B H2BA 0.9800
C2B H2BB 0.9800
C2B H2BC 0.9800
C3 C4 1.377(10)
C3 H3 0.9500
C3B H3BA 0.9800
C3B H3BB 0.9800
C3B H3BC 0.9800
C4 C5 1.363(11)
C4 H4 0.9500
C4B H4BA 0.9800
C4B H4BB 0.9800
C4B H4BC 0.9800
C5 C6 1.387(9)
C5 H5 0.9500
C5B H5BD 0.9800
C5B H5BE 0.9800
C5B H5BF 0.9800
C5B H5BA 0.9800
C5B H5BB 0.9800
C5B H5BC 0.9800
C6 C15 1.507(10)
C6B H6BA 0.9800
C6B H6BB 0.9800
C6B H6BC 0.9800
C7 C12 1.397(11)
C7 C8 1.404(11)
C7B H7BA 0.9800
C7B H7BB 0.9800
C7B H7BC 0.9800
C7B H7BD 0.9800
C7B H7BE 0.9800
C7B H7BF 0.9800
C8 C9 1.403(12)
C8 C13 1.496(13)
C8B H8BA 0.9800
C8B H8BB 0.9800
C8B H8BC 0.9800
C8B H8BD 0.9800
C8B H8BE 0.9800
C8B H8BF 0.9800
C9 C10 1.354(15)
C9 H9 0.9500
C9B H9BA 0.9800
C9B H9BB 0.9800
C9B H9BC 0.9800
C10 C11 1.358(14)
C10 H10 0.9500
C11 C12 1.391(11)
C11 H11 0.9500
C12 C14 1.503(13)
C13 H13A 0.9800
C13 H13B 0.9800
C13 H13C 0.9800
C14 H14A 0.9800
C14 H14B 0.9800
C14 H14C 0.9800
C15 C16 1.394(10)
C15 C20 1.398(10)
C16 C17 1.379(11)
C16 C21 1.515(11)
C17 C18 1.385(12)
C17 H17 0.9500
C18 C19 1.350(13)
C18 H18 0.9500
C19 C20 1.411(11)
C19 H19 0.9500
C20 C22 1.511(12)
C21 H21A 0.9800
C21 H21B 0.9800
C21 H21C 0.9800
C22 H22A 0.9800
C22 H22B 0.9800
C22 H22C 0.9800
C23 C24 1.495(14)
C23 C27 1.553(11)
C23 H23 1.0000
C24 C25 1.561(16)
C24 H24A 0.9900
C24 H24B 0.9900
C25 C26 1.398(17)
C25 H25A 0.9900
C25 H25B 0.9900
C26 C27 1.532(13)
C26 H26A 0.9900
C26 H26B 0.9900
C27 H27A 0.9900
C27 H27B 0.9900
C28 C29 1.543(11)
C28 C32 1.545(9)
C28 H28 1.0000
C29 C30 1.518(11)
C29 H29A 0.9900
C29 H29B 0.9900
C30 C31 1.472(15)
C30 H30A 0.9900
C30 H30B 0.9900
C31 C32 1.547(13)
C31 H31A 0.9900
C31 H31B 0.9900
C32 H32A 0.9900
C32 H32B 0.9900
C33 H33A 0.9800
C33 H33B 0.9800
C33 H33C 0.9800
C34 H34A 0.9800
C34 H34B 0.9800
C34 H34C 0.9800
C35 H35A 0.9800
C35 H35B 0.9800
C35 H35C 0.9800
C36 H36A 0.9800
C36 H36B 0.9800
C36 H36C 0.9800
C37 H37A 0.9800
C37 H37B 0.9800
C37 H37C 0.9800
C38 H38A 0.9800
C38 H38B 0.9800
C38 H38C 0.9800

loop_
_geom_torsion_atom_site_label_1
_geom_torsion_atom_site_label_2
_geom_torsion_atom_site_label_3
_geom_torsion_atom_site_label_4
_geom_torsion
C5B Si2A N1 Si1A 3.2(9)
C7B Si2A N1 Si1A 136.6(6)
C8B Si2A N1 Si1A -114.5(6)
C5B Si2A N1 Sn1B -157.0(7)
C7B Si2A N1 Sn1B -23.6(8)
C8B Si2A N1 Sn1B 85.3(6)
C5B Si1B N1 Si2B 1.5(9)
C6B Si1B N1 Si2B -118.1(10)
C4B Si1B N1 Si2B 123.6(8)
C5B Si1B N1 Sn1A 148.6(8)
C6B Si1B N1 Sn1A 29.0(12)
C4B Si1B N1 Sn1A -89.2(9)
C34 Si1 N2 Si2 87.4(8)
C35 Si1 N2 Si2 -36.0(7)
C33 Si1 N2 Si2 -147.4(8)
C34 Si1 N2 Sn1B -71.3(8)
C35 Si1 N2 Sn1B 165.3(5)
C33 Si1 N2 Sn1B 54.0(8)
C34 Si1 N2 Sn1A -99.2(8)
C35 Si1 N2 Sn1A 137.4(5)
C33 Si1 N2 Sn1A 26.1(8)
C37 Si2 N2 Si1 -166.0(6)
C38 Si2 N2 Si1 -48.7(6)
C36 Si2 N2 Si1 71.6(7)
C37 Si2 N2 Sn1B -9.8(8)
C38 Si2 N2 Sn1B 107.5(6)
C36 Si2 N2 Sn1B -132.3(7)
C37 Si2 N2 Sn1A 21.5(8)
C38 Si2 N2 Sn1A 138.8(5)
C36 Si2 N2 Sn1A -101.0(7)
C23 P1 C1 C2 -131.9(6)
C28 P1 C1 C2 114.5(5)
Au1 P1 C1 C2 -4.0(6)
C23 P1 C1 C6 54.3(6)
C28 P1 C1 C6 -59.4(6)
Au1 P1 C1 C6 -177.8(4)
C6 C1 C2 C3 2.6(9)
P1 C1 C2 C3 -171.6(5)
C6 C1 C2 C7 -174.1(6)
P1 C1 C2 C7 11.7(9)
C1 C2 C3 C4 0.2(11)
C7 C2 C3 C4 177.3(7)
C2 C3 C4 C5 -3.0(12)
C3 C4 C5 C6 3.0(12)
C4 C5 C6 C1 -0.2(11)
C4 C5 C6 C15 -174.1(7)
C2 C1 C6 C5 -2.6(9)
P1 C1 C6 C5 171.3(5)
C2 C1 C6 C15 170.6(6)
P1 C1 C6 C15 -15.5(9)
C3 C2 C7 C12 -98.2(8)
C1 C2 C7 C12 78.6(9)
C3 C2 C7 C8 70.9(8)
C1 C2 C7 C8 -112.3(8)
C12 C7 C8 C9 -0.7(10)
C2 C7 C8 C9 -169.8(6)
C12 C7 C8 C13 176.9(7)
C2 C7 C8 C13 7.8(10)
C7 C8 C9 C10 0.6(11)
C13 C8 C9 C10 -177.0(7)
C8 C9 C10 C11 -0.5(12)
C9 C10 C11 C12 0.4(12)
C10 C11 C12 C7 -0.4(11)
C10 C11 C12 C14 175.1(8)
C8 C7 C12 C11 0.5(10)
C2 C7 C12 C11 169.7(6)
C8 C7 C12 C14 -174.8(7)
C2 C7 C12 C14 -5.7(10)
C5 C6 C15 C16 87.0(8)
C1 C6 C15 C16 -86.5(8)
C5 C6 C15 C20 -84.7(8)
C1 C6 C15 C20 101.8(8)
C20 C15 C16 C17 -6.9(10)
C6 C15 C16 C17 -178.8(6)
C20 C15 C16 C21 170.7(7)
C6 C15 C16 C21 -1.2(10)
C15 C16 C17 C18 2.3(11)
C21 C16 C17 C18 -175.3(7)
C16 C17 C18 C19 2.2(12)
C17 C18 C19 C20 -2.2(12)
C16 C15 C20 C19 6.8(10)
C6 C15 C20 C19 178.5(6)
C16 C15 C20 C22 -168.5(7)
C6 C15 C20 C22 3.2(10)
C18 C19 C20 C15 -2.3(11)
C18 C19 C20 C22 173.1(7)
C28 P1 C23 C24 -169.0(7)
C1 P1 C23 C24 80.6(7)
Au1 P1 C23 C24 -52.2(7)
C28 P1 C23 C27 -51.5(8)
C1 P1 C23 C27 -161.8(7)
Au1 P1 C23 C27 65.4(8)
C27 C23 C24 C25 39.9(12)
P1 C23 C24 C25 164.3(9)
C23 C24 C25 C26 -29.3(18)
C24 C25 C26 C27 5.3(19)
C25 C26 C27 C23 19.7(15)
C24 C23 C27 C26 -37.3(11)
P1 C23 C27 C26 -162.3(8)
C23 P1 C28 C29 -173.4(5)
C1 P1 C28 C29 -59.0(5)
Au1 P1 C28 C29 67.7(5)
C23 P1 C28 C32 70.2(6)
C1 P1 C28 C32 -175.4(6)
Au1 P1 C28 C32 -48.7(6)
C32 C28 C29 C30 -37.2(8)
P1 C28 C29 C30 -160.4(5)
C28 C29 C30 C31 23.0(10)
C29 C30 C31 C32 0.0(12)
C29 C28 C32 C31 35.8(8)
P1 C28 C32 C31 156.4(7)
C30 C31 C32 C28 -22.7(11)
